data_2009678
loop_
_publ_author_name
'Tahirov, T.H.'
'Lu, T.-H.'
'Huang, C.-C.'
'Chung, C.-S.'

_publ_section_title
;
 A precise structure redetermination of nickel ammonium sulfate
 hexahydrate, Ni(H~2~O)~6~.2NH~4~.2SO~4~
;
_journal_issue 5
_journal_name_full 'Acta Crystallographica Section C'
_journal_page_first 668
_journal_page_last 669
_journal_paper_doi 10.1107/S0108270193010492
_journal_volume 50
_journal_year 1994
_chemical_formula_sum 'H20 N2 Ni O14 S2'
_chemical_formula_weight 394.99
_symmetry_cell_setting monoclinic
_symmetry_space_group_name_Hall '-P 2ybc'
_symmetry_space_group_name_H-M 'P 1 21/c 1'
_atom_type_scat_source IntTabIV
_cell_angle_alpha 90.
_cell_angle_beta 106.98(3)
_cell_angle_gamma 90.
_cell_formula_units_Z 2
_cell_length_a 6.244(2)
_cell_length_b 12.469(4)
_cell_length_c 9.195(3)
_cell_measurement_reflns_used 25
_cell_measurement_temperature 298(3)
_cell_measurement_theta_max 17.5
_cell_measurement_theta_min 9.5
_cell_volume 684.7(4)
_diffrn_measurement_device 'Nicolet R3m/V'
_diffrn_measurement_method \q/2\q
_diffrn_radiation_type MoK\a
_diffrn_radiation_wavelength 0.7093
_diffrn_reflns_limit_h_max 7
_diffrn_reflns_limit_h_min 0
_diffrn_reflns_limit_k_max 14
_diffrn_reflns_limit_k_min 0
_diffrn_reflns_limit_l_max 10
_diffrn_reflns_limit_l_min -10
_diffrn_reflns_number 1496
_diffrn_reflns_theta_max 25
_diffrn_standards_decay_% +-0.5
_diffrn_standards_interval_time 60
_diffrn_standards_number 3
_exptl_absorpt_coefficient_mu 1.81
_exptl_absorpt_correction_T_max 1
_exptl_absorpt_correction_T_min 0.6301
_exptl_absorpt_correction_type 'empirical (North, Phillips & Mathews, 1968)'
_exptl_crystal_colour green
_exptl_crystal_density_diffrn 1.916
_exptl_crystal_description parallelepiped
_exptl_crystal_size_max 0.33
_exptl_crystal_size_mid 0.30
_exptl_crystal_size_min 0.25
_refine_diff_density_max 0.93
_refine_diff_density_min -0.42
_refine_ls_extinction_coef '1.1 (1) (length in mm)'
_refine_ls_extinction_method 'Zachariasen (1968)'
_refine_ls_goodness_of_fit_obs 1.21
_refine_ls_hydrogen_treatment noref
_refine_ls_number_parameters 89
_refine_ls_number_reflns 1269
_refine_ls_R_factor_obs 0.029
_refine_ls_shift/esd_max 0.001
_refine_ls_structure_factor_coef F
_refine_ls_weighting_details 'w = 1/[\s(F~o~)^2^ + 0.001(F~o~)^2^]'
_refine_ls_weighting_scheme calc
_refine_ls_wR_factor_obs 0.044
_reflns_number_observed 1269
_reflns_number_total 1496
_reflns_observed_criterion I>=\s(I)
_cod_data_source_file as1068.cif
_cod_data_source_block as1068_structure_1_of_1
_cod_depositor_comments
;
The following automatic conversions were performed:

'_refine_ls_weighting_scheme' value '1/[\s(F~o~)^2^ +
0.001(F~o~)^2^]' was changed to 'calc'. New tag
'_refine_ls_weighting_details' was created. The value of the new tag
was set to 'w = 1/[\s(F~o~)^2^ + 0.001(F~o~)^2^]'.

Automatic conversion script
Id: cif_fix_values 3143 2015-03-26 13:38:13Z robertas 
;
_cod_original_sg_symbol_H-M 'P 21/c'
_cod_database_code 2009678

loop_
_atom_site_label
_atom_site_fract_x
_atom_site_fract_y
_atom_site_fract_z
Ni .0 .0 .0
S .26107(9) .86330(4) .59231(6)
O(W1) .2993(3) -.06667(12) .00203(17)
O(W2) .1621(3) .10679(13) .16814(17)
O(W3) -.0343(3) -.10970(12) .16013(17)
O(1) .3791(3) .93309(12) .72113(17)
O(2) .0517(3) .82243(14) .6167(2)
O(3) .4102(3) .77224(14) .5857(2)
O(4) .2136(4) .92460(15) .45101(19)
N .3559(4) .34689(16) .1349(2)
H(W11) .319 -.138 .033
H(W12) .332 -.060 -.087
H(W21) .315 .088 .214
H(W22) .100 .118 .245
H(W31) -.002 -.177 .136
H(W32) .053 -.094 .260
H(N1) .211 .335 .077
H(N2) .374 .419 .164
H(N3) .453 .330 .079
H(N4) .403 .305 .225

loop_
_geom_angle_atom_site_label_1
_geom_angle_atom_site_label_2
_geom_angle_atom_site_label_3
_geom_angle
_geom_angle_publ_flag
O(W1) Ni O(W2) 90.48(7) yes
O(W1) Ni O(W3) 90.52(7) yes
O(W2) Ni O(W3) 91.35(7) yes
O(1) S O(2) 109.70(10) yes
O(1) S O(3) 108.20(10) yes
O(1) S O(4) 109.20(10) yes
O(2) S O(3) 109.60(10) yes
O(2) S O(4) 110.90(10) yes
O(3) S O(4) 109.30(10) yes

loop_
_geom_bond_atom_site_label_1
_geom_bond_atom_site_label_2
_geom_bond_distance
_geom_bond_publ_flag
Ni O(W1) 2.041(2) yes
Ni O(W2) 2.067(2) yes
Ni O(W3) 2.066(2) yes
S O(1) 1.481(2) yes
S O(2) 1.480(2) yes
S O(3) 1.481(2) yes
S O(4) 1.461(2) yes
O(W1) H(W11) 0.933 no
O(W1) H(W12) 0.907 no
O(W2) H(W21) 0.956 no
O(W2) H(W22) 0.913 no
O(W3) H(W31) 0.907 no
O(W3) H(W32) 0.942 no
N H(N1) 0.918 no
N H(N2) 0.936 no
N H(N3) 0.926 no
N H(N4) 0.954 no
